data_7249186
loop_
_publ_author_name
'Feng, Jialin'
'Mu, Jianshuai'
'Liu, Zhengyu'
'Cheng, Lin'
'Li, Siyu'
'Cheng, Xin'
'Zhang, Shaowei'
'Meng, Xin'
'Wang, Ying'

_publ_section_title
;
 Solvent- and tatrz-induced single-crystal-to-single-crystal
 transformations within cobalt(ii)-triazole MOFs: a luminescent probe for
 frankincense
;
_journal_issue 36
_journal_name_full CrystEngComm
_journal_page_first 4953
_journal_page_last 4957
_journal_paper_doi 10.1039/D4CE00360H
_journal_volume 26
_journal_year 2024
_chemical_formula_moiety 'C26 H16 Co N6 O4, C3 H7 N O'
_chemical_formula_sum 'C29 H23 Co N7 O5'
_chemical_formula_weight 608.47
_space_group_crystal_system triclinic
_space_group_IT_number 2
_space_group_name_Hall '-P 1'
_space_group_name_H-M_alt 'P -1'
_atom_sites_solution_hydrogens geom
_audit_creation_date 2024-06-26
_audit_creation_method
;
Olex2 1.5
(compiled 2024.02.16 svn.r378c4104 for OlexSys, GUI svn.r6928)
;
_audit_update_record
;
2024-06-27 deposited with the CCDC.	2024-08-01 downloaded from the CCDC.
;
_cell_angle_alpha 113.5490(10)
_cell_angle_beta 110.3460(10)
_cell_angle_gamma 90.9320(10)
_cell_formula_units_Z 2
_cell_length_a 10.1872(8)
_cell_length_b 11.7035(9)
_cell_length_c 13.0008(10)
_cell_measurement_reflns_used 5009
_cell_measurement_temperature 296.15
_cell_measurement_theta_max 28.30
_cell_measurement_theta_min 2.68
_cell_volume 1310.40(18)
_computing_molecular_graphics 'Olex2 1.5 (Dolomanov et al., 2009)'
_computing_publication_material 'Olex2 1.5 (Dolomanov et al., 2009)'
_computing_structure_refinement 'SHELXL 2018/3 (Sheldrick, 2015)'
_diffrn_ambient_temperature 296.15
_diffrn_measured_fraction_theta_full 0.996
_diffrn_measured_fraction_theta_max 0.996
_diffrn_measurement_device_type 'CCD area detector'
_diffrn_measurement_method 'phi and omega scans'
_diffrn_radiation_monochromator graphite
_diffrn_radiation_type MoK\a
_diffrn_radiation_wavelength 0.71073
_diffrn_reflns_av_R_equivalents 0.0172
_diffrn_reflns_av_unetI/netI 0.0286
_diffrn_reflns_Laue_measured_fraction_full 0.996
_diffrn_reflns_Laue_measured_fraction_max 0.996
_diffrn_reflns_limit_h_max 12
_diffrn_reflns_limit_h_min -11
_diffrn_reflns_limit_k_max 14
_diffrn_reflns_limit_k_min -14
_diffrn_reflns_limit_l_max 12
_diffrn_reflns_limit_l_min -16
_diffrn_reflns_number 8584
_diffrn_reflns_point_group_measured_fraction_full 0.996
_diffrn_reflns_point_group_measured_fraction_max 0.996
_diffrn_reflns_theta_full 25.242
_diffrn_reflns_theta_max 26.498
_diffrn_reflns_theta_min 1.853
_exptl_absorpt_coefficient_mu 0.711
_exptl_absorpt_correction_T_max 0.7457
_exptl_absorpt_correction_T_min 0.6144
_exptl_absorpt_correction_type multi-scan
_exptl_absorpt_process_details
;
SADABS-2012/1 (Bruker,2012) was used for absorption correction.
wR2(int) was 0.1201 before and 0.0272 after correction.
The Ratio of minimum to maximum transmission is 0.8239.
The \l/2 correction factor is 0.0015.
;
_exptl_crystal_colour Brown
_exptl_crystal_density_diffrn 1.542
_exptl_crystal_description Block
_exptl_crystal_F_000 626
_exptl_crystal_size_max 0.22
_exptl_crystal_size_mid 0.21
_exptl_crystal_size_min 0.17
_refine_diff_density_max 0.350
_refine_diff_density_min -0.437
_refine_diff_density_rms 0.056
_refine_ls_extinction_method none
_refine_ls_goodness_of_fit_ref 1.054
_refine_ls_hydrogen_treatment constr
_refine_ls_matrix_type full
_refine_ls_number_parameters 410
_refine_ls_number_reflns 5409
_refine_ls_number_restraints 25
_refine_ls_restrained_S_all 1.057
_refine_ls_R_factor_all 0.0390
_refine_ls_R_factor_gt 0.0342
_refine_ls_shift/su_max 0.001
_refine_ls_shift/su_mean 0.000
_refine_ls_structure_factor_coef Fsqd
_refine_ls_weighting_details 'w=1/[\s^2^(Fo^2^)+(0.0504P)^2^+0.5615P] where P=(Fo^2^+2Fc^2^)/3'
_refine_ls_weighting_scheme calc
_refine_ls_wR_factor_gt 0.0903
_refine_ls_wR_factor_ref 0.0933
_reflns_Friedel_coverage 0.000
_reflns_number_gt 4847
_reflns_number_total 5409
_reflns_threshold_expression 'I > 2\s(I)'
_cod_data_source_file d4ce00360h2.cif
_cod_data_source_block n160525b
_cod_depositor_comments
;
The following automatic conversions were performed:

data item '_exptl_absorpt_correction_type' value 'Multi-scan' was
changed to 'multi-scan' in accordance with the
/home/data/users/saulius/crontab/automatic-downloads/rss-feeds/RSC/lib/dictionaries/cif_core.dic
dictionary named 'cif_core.dic' version 2.4.2 last updated on
2011-04-26.

Automatic conversion script
Id: cif_fix_values 8170 2020-07-09 18:12:32Z antanas 

 Adding full bibliography for 7249185--7249187.cif.
;
_cod_database_code 7249186
_shelx_shelxl_version_number 2018/3
_shelx_space_group_comment
;
The symmetry employed for this shelxl refinement is uniquely defined
by the following loop, which should always be used as a source of
symmetry information in preference to the above space-group names.
They are only intended as comments.
;
_shelx_estimated_absorpt_t_max 0.889
_shelx_estimated_absorpt_t_min 0.859
_olex2_refinement_description
;
1. Fixed Uiso
 At 1.2 times of:
  All C(H) groups
 At 1.5 times of:
  All C(H,H,H) groups
2. Restrained distances
 N7-C32
 1.35 with sigma of 0.02
 O5-C32
 1.25 with sigma of 0.02
 C30-C31
 2.45 with sigma of 0.04
 C31-C32
 2.45 with sigma of 0.04
 C32-C30
 2.45 with sigma of 0.04
 O5-N7
 2.3 with sigma of 0.04
3. Rigid bond restraints
 Co1, O4
 with sigma for 1-2 distances of 0.001 and sigma for 1-3 distances of 0.001
4. Uiso/Uaniso restraints and constraints
Uanis(C31) \\sim Ueq: with sigma of 0.002 and sigma for terminal atoms of 0.004
Uanis(C32) \\sim Ueq, Uanis(C30) \\sim Ueq: with sigma of 0.002 and sigma for
terminal atoms of 0.004
5. Others
 Fixed Sof: C27(0.9) H27A(0.9) H27B(0.9) H27C(0.9) C28(0.9) H28A(0.9)
 H28B(0.9) H28C(0.9) C29(0.9) H29(0.9) C31(0.1) H31A(0.1) H31B(0.1) H31C(0.1)
 C30(0.1) H30A(0.1) H30B(0.1) H30C(0.1) C32(0.1) H32(0.1)
6.a Aromatic/amide H refined with riding coordinates:
 C1(H1), C2(H2), C5(H5), C6(H6), C7(H7), C8(H8), C12(H12), C13(H13), C14(H14),
 C15(H15), C17(H17), C18(H18), C21(H21), C23(H23), C24(H24), C25(H25), C29(H29),
  C32(H32)
6.b Idealised Me refined as rotating group:
 C27(H27A,H27B,H27C), C28(H28A,H28B,H28C), C31(H31A,H31B,H31C), C30(H30A,H30B,
 H30C)
;
_olex2_submission_special_instructions 'No special instructions were received'

loop_
_space_group_symop_operation_xyz
'x, y, z'
'-x, -y, -z'

loop_
_atom_site_label
_atom_site_type_symbol
_atom_site_fract_x
_atom_site_fract_y
_atom_site_fract_z
_atom_site_U_iso_or_equiv
_atom_site_adp_type
_atom_site_occupancy
_atom_site_site_symmetry_order
_atom_site_calc_flag
_atom_site_refinement_flags_posn
_atom_site_refinement_flags_adp
_atom_site_refinement_flags_occupancy
_atom_site_disorder_assembly
_atom_site_disorder_group
Co1 Co 0.82913(2) 0.62088(2) 0.50626(2) 0.01976(9) Uani 1 1 d . U . . .
O1 O 0.99128(13) 0.67243(12) 0.46503(12) 0.0266(3) Uani 1 1 d . . . . .
O2 O 1.09920(14) 0.50487(12) 0.42624(13) 0.0290(3) Uani 1 1 d . . . . .
O3 O 1.62541(14) 0.61815(13) 0.52637(13) 0.0309(3) Uani 1 1 d . . . . .
O4 O 0.68371(14) 0.74292(13) 0.45500(13) 0.0307(3) Uani 1 1 d . U . . .
O5 O 0.0704(4) 0.4329(4) -0.1341(3) 0.1263(12) Uani 1 1 d D . . . .
N1 N 0.72457(17) 0.47080(15) 0.32656(14) 0.0292(3) Uani 1 1 d . . . . .
N2 N 0.58058(18) 0.31009(15) 0.16376(15) 0.0297(4) Uani 1 1 d . . . . .
N3 N 0.69560(19) 0.33052(18) 0.13810(17) 0.0414(5) Uani 1 1 d . . . . .
N4 N -0.06646(17) -0.22239(14) -0.31898(14) 0.0272(3) Uani 1 1 d . . . . .
N5 N 0.09408(17) -0.06435(15) -0.16725(14) 0.0275(3) Uani 1 1 d . . . . .
N6 N -0.0309(2) -0.0397(2) -0.15568(19) 0.0546(6) Uani 1 1 d . . . . .
N7 N 0.1511(3) 0.4096(3) 0.0420(3) 0.0775(8) Uani 1 1 d D . . . .
C1 C 0.6000(2) 0.39572(18) 0.27607(17) 0.0300(4) Uani 1 1 d . . . . .
H1 H 0.535155 0.401301 0.312844 0.036 Uiso 1 1 calc R U . . .
C2 C 0.7780(2) 0.4273(2) 0.2384(2) 0.0386(5) Uani 1 1 d . . . . .
H2 H 0.866255 0.463474 0.248514 0.046 Uiso 1 1 calc R U . . .
C3 C 0.4612(2) 0.21036(17) 0.07632(17) 0.0277(4) Uani 1 1 d . . . . .
C4 C 0.4266(2) 0.11589(17) 0.10787(16) 0.0265(4) Uani 1 1 d . . . . .
C5 C 0.5103(2) 0.1059(2) 0.21702(18) 0.0341(4) Uani 1 1 d . . . . .
H5 H 0.591521 0.166472 0.272767 0.041 Uiso 1 1 calc R U . . .
C6 C 0.4738(3) 0.0104(2) 0.2406(2) 0.0405(5) Uani 1 1 d . . . . .
H6 H 0.531087 0.005112 0.311430 0.049 Uiso 1 1 calc R U . . .
C7 C 0.3500(3) -0.0813(2) 0.1592(2) 0.0395(5) Uani 1 1 d . . . . .
H7 H 0.326037 -0.146219 0.177031 0.047 Uiso 1 1 calc R U . . .
C8 C 0.2652(2) -0.07568(18) 0.05494(18) 0.0317(4) Uani 1 1 d . . . . .
H8 H 0.182461 -0.135648 0.003114 0.038 Uiso 1 1 calc R U . . .
C9 C 0.3015(2) 0.02072(17) 0.02416(16) 0.0252(4) Uani 1 1 d . . . . .
C10 C 0.2235(2) 0.02588(17) -0.08555(17) 0.0264(4) Uani 1 1 d . . . . .
C11 C 0.2637(2) 0.11469(18) -0.12053(17) 0.0287(4) Uani 1 1 d . . . . .
C12 C 0.1877(2) 0.1136(2) -0.23659(19) 0.0382(5) Uani 1 1 d . . . . .
H12 H 0.106262 0.052900 -0.291328 0.046 Uiso 1 1 calc R U . . .
C13 C 0.2327(3) 0.1996(2) -0.2675(2) 0.0464(6) Uani 1 1 d . . . . .
H13 H 0.184212 0.195839 -0.344368 0.056 Uiso 1 1 calc R U . . .
C14 C 0.3528(3) 0.2952(2) -0.1840(2) 0.0458(6) Uani 1 1 d . . . . .
H14 H 0.381876 0.354370 -0.206306 0.055 Uiso 1 1 calc R U . . .
C15 C 0.4265(2) 0.3024(2) -0.0722(2) 0.0391(5) Uani 1 1 d . . . . .
H15 H 0.504053 0.367453 -0.017969 0.047 Uiso 1 1 calc R U . . .
C16 C 0.3869(2) 0.21142(18) -0.03639(17) 0.0290(4) Uani 1 1 d . . . . .
C17 C 0.0695(2) -0.17196(18) -0.26522(18) 0.0318(4) Uani 1 1 d . . . . .
H17 H 0.139254 -0.207070 -0.292287 0.038 Uiso 1 1 calc R U . . .
C18 C -0.1229(2) -0.1380(2) -0.2485(2) 0.0465(6) Uani 1 1 d . . . . .
H18 H -0.219686 -0.148378 -0.264249 0.056 Uiso 1 1 calc R U . . .
C19 C 1.09129(18) 0.61801(16) 0.44523(16) 0.0212(3) Uani 1 1 d . . . . .
C20 C 1.20805(19) 0.69454(17) 0.44082(16) 0.0227(4) Uani 1 1 d . . . . .
C21 C 1.34080(18) 0.65889(16) 0.45779(16) 0.0206(3) Uani 1 1 d . . . . .
H21 H 1.357295 0.587253 0.471406 0.025 Uiso 1 1 calc R U . . .
C22 C 1.44883(18) 0.72961(16) 0.45452(16) 0.0214(3) Uani 1 1 d . . . . .
C23 C 1.4220(2) 0.83362(19) 0.42869(19) 0.0314(4) Uani 1 1 d . . . . .
H23 H 1.492567 0.878497 0.422180 0.038 Uiso 1 1 calc R U . . .
C24 C 1.2904(2) 0.8702(2) 0.4127(2) 0.0392(5) Uani 1 1 d . . . . .
H24 H 1.273218 0.940444 0.396739 0.047 Uiso 1 1 calc R U . . .
C25 C 1.1841(2) 0.8021(2) 0.4205(2) 0.0333(4) Uani 1 1 d . . . . .
H25 H 1.096859 0.828330 0.412192 0.040 Uiso 1 1 calc R U . . .
C26 C 1.59432(18) 0.69514(16) 0.47992(16) 0.0222(4) Uani 1 1 d . . . . .
C27 C 0.1381(6) 0.3458(6) 0.1140(5) 0.1141(18) Uani 0.9 1 d . . P A 1
H27A H 0.230726 0.335767 0.159171 0.171 Uiso 0.9 1 calc R U P A 1
H27B H 0.078694 0.263938 0.061242 0.171 Uiso 0.9 1 calc R U P A 1
H27C H 0.096393 0.395213 0.169347 0.171 Uiso 0.9 1 calc R U P A 1
C28 C 0.2602(5) 0.5273(5) 0.1092(5) 0.1063(16) Uani 0.9 1 d . . P A 1
H28A H 0.235803 0.588329 0.172180 0.160 Uiso 0.9 1 calc R U P A 1
H28B H 0.263563 0.561363 0.054004 0.160 Uiso 0.9 1 calc R U P A 1
H28C H 0.351550 0.508145 0.144903 0.160 Uiso 0.9 1 calc R U P A 1
C29 C 0.0697(5) 0.3743(5) -0.0716(5) 0.0899(13) Uani 0.9 1 d . . P A 1
H29 H 0.004996 0.298734 -0.110270 0.108 Uiso 0.9 1 calc R U P A 1
C31 C 0.013(3) 0.301(3) -0.030(3) 0.071(8) Uani 0.1 1 d D U P A 2
H31A H 0.028889 0.229281 -0.090748 0.106 Uiso 0.1 1 calc R U P A 2
H31B H -0.067188 0.332336 -0.067318 0.106 Uiso 0.1 1 calc R U P A 2
H31C H -0.005457 0.275397 0.026519 0.106 Uiso 0.1 1 calc R U P A 2
C30 C 0.235(5) 0.439(5) 0.157(3) 0.125(17) Uani 0.1 1 d D U P A 2
H30A H 0.179309 0.463485 0.206580 0.188 Uiso 0.1 1 calc R U P A 2
H30B H 0.309321 0.508914 0.185513 0.188 Uiso 0.1 1 calc R U P A 2
H30C H 0.275236 0.367559 0.162268 0.188 Uiso 0.1 1 calc R U P A 2
C32 C 0.160(4) 0.478(3) -0.021(2) 0.105(13) Uani 0.1 1 d D U P A 2
H32 H 0.226242 0.552359 0.014935 0.126 Uiso 0.1 1 calc R U P A 2

loop_
_atom_site_aniso_label
_atom_site_aniso_U_11
_atom_site_aniso_U_22
_atom_site_aniso_U_33
_atom_site_aniso_U_23
_atom_site_aniso_U_13
_atom_site_aniso_U_12
Co1 0.01281(13) 0.01804(13) 0.02450(14) 0.00556(10) 0.00720(10) -0.00001(9)
O1 0.0185(6) 0.0266(6) 0.0371(7) 0.0119(6) 0.0157(6) 0.0038(5)
O2 0.0236(7) 0.0256(7) 0.0422(8) 0.0177(6) 0.0140(6) 0.0040(5)
O3 0.0179(6) 0.0325(7) 0.0493(8) 0.0241(7) 0.0131(6) 0.0067(5)
O4 0.0184(7) 0.0410(8) 0.0430(8) 0.0242(7) 0.0162(6) 0.0064(5)
O5 0.139(3) 0.155(3) 0.129(3) 0.079(3) 0.079(2) 0.057(3)
N1 0.0226(8) 0.0253(8) 0.0269(8) 0.0036(7) 0.0047(7) -0.0023(6)
N2 0.0250(8) 0.0259(8) 0.0264(8) 0.0035(7) 0.0063(7) -0.0035(6)
N3 0.0279(9) 0.0407(10) 0.0373(10) -0.0013(8) 0.0138(8) -0.0033(8)
N4 0.0220(8) 0.0233(8) 0.0272(8) 0.0045(7) 0.0071(7) -0.0004(6)
N5 0.0224(8) 0.0265(8) 0.0238(8) 0.0025(7) 0.0079(7) -0.0018(6)
N6 0.0266(10) 0.0554(13) 0.0467(11) -0.0147(10) 0.0186(9) -0.0045(9)
N7 0.084(2) 0.083(2) 0.0739(19) 0.0322(16) 0.0413(17) 0.0285(17)
C1 0.0275(10) 0.0272(10) 0.0255(9) 0.0046(8) 0.0074(8) -0.0019(8)
C2 0.0231(10) 0.0376(11) 0.0373(11) 0.0006(9) 0.0106(9) -0.0042(8)
C3 0.0235(9) 0.0234(9) 0.0234(9) 0.0019(7) 0.0046(8) -0.0031(7)
C4 0.0247(9) 0.0250(9) 0.0223(9) 0.0039(7) 0.0082(8) 0.0025(7)
C5 0.0300(11) 0.0351(11) 0.0266(10) 0.0090(9) 0.0042(8) 0.0015(8)
C6 0.0446(13) 0.0455(13) 0.0310(11) 0.0192(10) 0.0109(10) 0.0110(10)
C7 0.0509(14) 0.0354(11) 0.0394(12) 0.0185(10) 0.0226(11) 0.0074(10)
C8 0.0346(11) 0.0258(9) 0.0316(10) 0.0064(8) 0.0165(9) 0.0008(8)
C9 0.0246(9) 0.0229(9) 0.0227(9) 0.0036(7) 0.0105(8) 0.0019(7)
C10 0.0203(9) 0.0246(9) 0.0233(9) 0.0022(7) 0.0059(7) -0.0028(7)
C11 0.0260(10) 0.0287(10) 0.0240(9) 0.0070(8) 0.0066(8) -0.0001(8)
C12 0.0302(11) 0.0454(12) 0.0281(10) 0.0131(9) 0.0026(9) -0.0025(9)
C13 0.0403(13) 0.0642(16) 0.0361(12) 0.0294(12) 0.0074(10) 0.0033(11)
C14 0.0458(14) 0.0494(13) 0.0483(13) 0.0297(12) 0.0152(11) -0.0002(11)
C15 0.0338(12) 0.0364(11) 0.0413(12) 0.0164(10) 0.0091(10) -0.0037(9)
C16 0.0266(10) 0.0267(9) 0.0275(9) 0.0085(8) 0.0075(8) 0.0001(8)
C17 0.0204(9) 0.0277(10) 0.0330(10) 0.0010(8) 0.0085(8) 0.0026(7)
C18 0.0227(11) 0.0508(14) 0.0401(12) -0.0068(11) 0.0148(9) -0.0047(9)
C19 0.0154(8) 0.0256(9) 0.0220(8) 0.0103(7) 0.0066(7) 0.0014(7)
C20 0.0173(8) 0.0255(9) 0.0267(9) 0.0125(7) 0.0087(7) 0.0020(7)
C21 0.0173(8) 0.0224(8) 0.0245(9) 0.0117(7) 0.0088(7) 0.0040(6)
C22 0.0160(8) 0.0250(8) 0.0227(8) 0.0102(7) 0.0072(7) 0.0011(7)
C23 0.0228(10) 0.0349(10) 0.0471(12) 0.0255(9) 0.0162(9) 0.0031(8)
C24 0.0291(11) 0.0395(12) 0.0669(15) 0.0393(12) 0.0191(11) 0.0113(9)
C25 0.0197(9) 0.0368(11) 0.0554(13) 0.0290(10) 0.0171(9) 0.0107(8)
C26 0.0169(8) 0.0214(8) 0.0239(9) 0.0062(7) 0.0074(7) -0.0001(7)
C27 0.133(5) 0.128(4) 0.154(5) 0.093(4) 0.098(4) 0.061(4)
C28 0.095(4) 0.094(3) 0.104(4) 0.016(3) 0.042(3) 0.004(3)
C29 0.097(3) 0.095(3) 0.097(3) 0.042(3) 0.059(3) 0.041(3)
C31 0.069(9) 0.070(9) 0.074(9) 0.030(5) 0.030(5) 0.011(4)
C30 0.125(17) 0.126(17) 0.125(17) 0.054(8) 0.049(8) 0.023(5)
C32 0.105(13) 0.105(13) 0.104(13) 0.045(6) 0.040(5) 0.019(3)

loop_
_atom_type_symbol
_atom_type_description
_atom_type_scat_dispersion_real
_atom_type_scat_dispersion_imag
_atom_type_scat_source
C C 0.0033 0.0016 'International Tables Vol C Tables 4.2.6.8 and 6.1.1.4'
H H 0.0000 0.0000 'International Tables Vol C Tables 4.2.6.8 and 6.1.1.4'
Co Co 0.3494 0.9721 'International Tables Vol C Tables 4.2.6.8 and 6.1.1.4'
N N 0.0061 0.0033 'International Tables Vol C Tables 4.2.6.8 and 6.1.1.4'
O O 0.0106 0.0060 'International Tables Vol C Tables 4.2.6.8 and 6.1.1.4'

loop_
_geom_angle_atom_site_label_1
_geom_angle_atom_site_label_2
_geom_angle_atom_site_label_3
_geom_angle
_geom_angle_site_symmetry_1
_geom_angle_site_symmetry_3
_geom_angle_publ_flag
O1 Co1 O3 158.61(5) . 1_455 ?
O1 Co1 O4 98.65(5) . . ?
O1 Co1 N1 92.33(6) . . ?
O1 Co1 N4 85.77(6) . 1_666 ?
O2 Co1 O1 104.13(5) 2_766 . ?
O2 Co1 O3 97.24(5) 2_766 1_455 ?
O2 Co1 O4 157.14(5) 2_766 . ?
O2 Co1 N1 91.15(6) 2_766 . ?
O2 Co1 N4 91.77(6) 2_766 1_666 ?
O3 Co1 O4 59.95(5) 1_455 . ?
N1 Co1 O3 88.03(6) . 1_455 ?
N1 Co1 O4 89.71(6) . . ?
N4 Co1 O3 92.82(6) 1_666 1_455 ?
N4 Co1 O4 88.07(6) 1_666 . ?
N4 Co1 N1 176.83(6) 1_666 . ?
C19 O1 Co1 131.34(12) . . ?
C19 O2 Co1 148.51(13) . 2_766 ?
C26 O3 Co1 89.83(10) . 1_655 ?
C26 O4 Co1 89.26(11) 1_455 . ?
C1 N1 Co1 130.10(14) . . ?
C1 N1 C2 103.31(16) . . ?
C2 N1 Co1 126.53(14) . . ?
N3 N2 C3 121.38(16) . . ?
C1 N2 N3 109.56(16) . . ?
C1 N2 C3 129.06(17) . . ?
C2 N3 N2 102.50(17) . . ?
C17 N4 Co1 126.96(13) . 1_444 ?
C17 N4 C18 102.53(16) . . ?
C18 N4 Co1 129.47(14) . 1_444 ?
N6 N5 C10 120.29(15) . . ?
C17 N5 N6 109.16(16) . . ?
C17 N5 C10 130.34(16) . . ?
C18 N6 N5 102.42(17) . . ?
C27 N7 C28 115.3(4) . . ?
C29 N7 C27 124.3(4) . . ?
C29 N7 C28 120.3(4) . . ?
C30 N7 C31 121(2) . . ?
C30 N7 C32 125(2) . . ?
C32 N7 C31 112.9(15) . . ?
N1 C1 N2 109.89(18) . . ?
N1 C1 H1 125.1 . . ?
N2 C1 H1 125.1 . . ?
N1 C2 H2 122.6 . . ?
N3 C2 N1 114.74(19) . . ?
N3 C2 H2 122.6 . . ?
C4 C3 N2 118.05(17) . . ?
C16 C3 N2 118.51(17) . . ?
C16 C3 C4 123.43(17) . . ?
C3 C4 C5 124.03(18) . . ?
C3 C4 C9 118.27(17) . . ?
C5 C4 C9 117.68(18) . . ?
C4 C5 H5 119.4 . . ?
C6 C5 C4 121.3(2) . . ?
C6 C5 H5 119.4 . . ?
C5 C6 H6 119.6 . . ?
C5 C6 C7 120.7(2) . . ?
C7 C6 H6 119.6 . . ?
C6 C7 H7 119.7 . . ?
C8 C7 C6 120.6(2) . . ?
C8 C7 H7 119.7 . . ?
C7 C8 H8 119.6 . . ?
C7 C8 C9 120.76(19) . . ?
C9 C8 H8 119.6 . . ?
C8 C9 C4 118.87(17) . . ?
C10 C9 C4 118.00(17) . . ?
C10 C9 C8 123.11(18) . . ?
C9 C10 N5 118.67(17) . . ?
C11 C10 N5 117.73(17) . . ?
C11 C10 C9 123.60(17) . . ?
C10 C11 C12 122.89(18) . . ?
C10 C11 C16 118.57(17) . . ?
C12 C11 C16 118.54(18) . . ?
C11 C12 H12 119.6 . . ?
C13 C12 C11 120.8(2) . . ?
C13 C12 H12 119.6 . . ?
C12 C13 H13 119.8 . . ?
C12 C13 C14 120.4(2) . . ?
C14 C13 H13 119.8 . . ?
C13 C14 H14 119.4 . . ?
C15 C14 C13 121.2(2) . . ?
C15 C14 H14 119.4 . . ?
C14 C15 H15 119.6 . . ?
C14 C15 C16 120.7(2) . . ?
C16 C15 H15 119.6 . . ?
C3 C16 C11 117.87(17) . . ?
C3 C16 C15 123.84(18) . . ?
C15 C16 C11 118.29(18) . . ?
N4 C17 N5 110.95(17) . . ?
N4 C17 H17 124.5 . . ?
N5 C17 H17 124.5 . . ?
N4 C18 H18 122.5 . . ?
N6 C18 N4 114.93(19) . . ?
N6 C18 H18 122.5 . . ?
O1 C19 C20 116.89(15) . . ?
O2 C19 O1 125.07(16) . . ?
O2 C19 C20 118.03(15) . . ?
C21 C20 C19 120.27(16) . . ?
C21 C20 C25 119.47(16) . . ?
C25 C20 C19 120.26(16) . . ?
C20 C21 H21 119.8 . . ?
C22 C21 C20 120.41(16) . . ?
C22 C21 H21 119.8 . . ?
C21 C22 C23 119.71(16) . . ?
C21 C22 C26 120.24(16) . . ?
C23 C22 C26 120.05(16) . . ?
C22 C23 H23 120.0 . . ?
C24 C23 C22 120.08(17) . . ?
C24 C23 H23 120.0 . . ?
C23 C24 H24 120.0 . . ?
C23 C24 C25 120.06(18) . . ?
C25 C24 H24 120.0 . . ?
C20 C25 H25 119.9 . . ?
C24 C25 C20 120.15(18) . . ?
C24 C25 H25 119.9 . . ?
O3 C26 Co1 60.11(9) . 1_655 ?
O3 C26 C22 119.25(15) . . ?
O4 C26 Co1 60.77(9) 1_655 1_655 ?
O4 C26 O3 120.66(16) 1_655 . ?
O4 C26 C22 120.09(16) 1_655 . ?
C22 C26 Co1 175.24(13) . 1_655 ?
N7 C27 H27A 109.5 . . ?
N7 C27 H27B 109.5 . . ?
N7 C27 H27C 109.5 . . ?
H27A C27 H27B 109.5 . . ?
H27A C27 H27C 109.5 . . ?
H27B C27 H27C 109.5 . . ?
N7 C28 H28A 109.5 . . ?
N7 C28 H28B 109.5 . . ?
N7 C28 H28C 109.5 . . ?
H28A C28 H28B 109.5 . . ?
H28A C28 H28C 109.5 . . ?
H28B C28 H28C 109.5 . . ?
O5 C29 N7 126.0(5) . . ?
O5 C29 H29 117.0 . . ?
N7 C29 H29 117.0 . . ?
N7 C31 H31A 109.5 . . ?
N7 C31 H31B 109.5 . . ?
N7 C31 H31C 109.5 . . ?
H31A C31 H31B 109.5 . . ?
H31A C31 H31C 109.5 . . ?
H31B C31 H31C 109.5 . . ?
N7 C30 H30A 109.5 . . ?
N7 C30 H30B 109.5 . . ?
N7 C30 H30C 109.5 . . ?
H30A C30 H30B 109.5 . . ?
H30A C30 H30C 109.5 . . ?
H30B C30 H30C 109.5 . . ?
O5 C32 N7 116.2(17) . . ?
O5 C32 H32 121.9 . . ?
N7 C32 H32 121.9 . . ?

loop_
_geom_bond_atom_site_label_1
_geom_bond_atom_site_label_2
_geom_bond_distance
_geom_bond_site_symmetry_2
_geom_bond_publ_flag
Co1 O1 2.0546(12) . ?
Co1 O2 2.0224(13) 2_766 ?
Co1 O3 2.1813(13) 1_455 ?
Co1 O4 2.1959(13) . ?
Co1 N1 2.1466(16) . ?
Co1 N4 2.1410(15) 1_666 ?
O1 C19 1.258(2) . ?
O2 C19 1.256(2) . ?
O3 C26 1.260(2) . ?
O4 C26 1.257(2) 1_455 ?
O5 C29 1.256(5) . ?
O5 C32 1.306(19) . ?
N1 C1 1.318(2) . ?
N1 C2 1.359(3) . ?
N2 N3 1.367(2) . ?
N2 C1 1.341(2) . ?
N2 C3 1.437(2) . ?
N3 C2 1.310(3) . ?
N4 C17 1.314(2) . ?
N4 C18 1.344(3) . ?
N5 N6 1.356(2) . ?
N5 C10 1.437(2) . ?
N5 C17 1.326(2) . ?
N6 C18 1.314(3) . ?
N7 C27 1.446(5) . ?
N7 C28 1.486(5) . ?
N7 C29 1.300(5) . ?
N7 C31 1.60(3) . ?
N7 C30 1.33(3) . ?
N7 C32 1.378(18) . ?
C1 H1 0.9300 . ?
C2 H2 0.9300 . ?
C3 C4 1.402(3) . ?
C3 C16 1.401(3) . ?
C4 C5 1.431(3) . ?
C4 C9 1.439(3) . ?
C5 H5 0.9300 . ?
C5 C6 1.350(3) . ?
C6 H6 0.9300 . ?
C6 C7 1.408(3) . ?
C7 H7 0.9300 . ?
C7 C8 1.359(3) . ?
C8 H8 0.9300 . ?
C8 C9 1.421(3) . ?
C9 C10 1.397(3) . ?
C10 C11 1.396(3) . ?
C11 C12 1.431(3) . ?
C11 C16 1.436(3) . ?
C12 H12 0.9300 . ?
C12 C13 1.350(3) . ?
C13 H13 0.9300 . ?
C13 C14 1.410(3) . ?
C14 H14 0.9300 . ?
C14 C15 1.351(3) . ?
C15 H15 0.9300 . ?
C15 C16 1.423(3) . ?
C17 H17 0.9300 . ?
C18 H18 0.9300 . ?
C19 C20 1.508(2) . ?
C20 C21 1.391(2) . ?
C20 C25 1.395(3) . ?
C21 H21 0.9300 . ?
C21 C22 1.389(2) . ?
C22 C23 1.394(3) . ?
C22 C26 1.501(2) . ?
C23 H23 0.9300 . ?
C23 C24 1.386(3) . ?
C24 H24 0.9300 . ?
C24 C25 1.390(3) . ?
C25 H25 0.9300 . ?
C27 H27A 0.9600 . ?
C27 H27B 0.9600 . ?
C27 H27C 0.9600 . ?
C28 H28A 0.9600 . ?
C28 H28B 0.9600 . ?
C28 H28C 0.9600 . ?
C29 H29 0.9300 . ?
C31 H31A 0.9600 . ?
C31 H31B 0.9600 . ?
C31 H31C 0.9600 . ?
C30 H30A 0.9600 . ?
C30 H30B 0.9600 . ?
C30 H30C 0.9600 . ?
C32 H32 0.9300 . ?

loop_
_geom_torsion_atom_site_label_1
_geom_torsion_atom_site_label_2
_geom_torsion_atom_site_label_3
_geom_torsion_atom_site_label_4
_geom_torsion
_geom_torsion_site_symmetry_1
_geom_torsion_site_symmetry_2
_geom_torsion_site_symmetry_3
_geom_torsion_site_symmetry_4
_geom_torsion_publ_flag
Co1 O1 C19 O2 13.0(3) . . . . ?
Co1 O1 C19 C20 -168.73(11) . . . . ?
Co1 O2 C19 O1 -93.5(3) 2_766 . . . ?
Co1 O2 C19 C20 88.2(3) 2_766 . . . ?
Co1 O3 C26 O4 -5.47(17) 1_655 . . 1_655 ?
Co1 O3 C26 C22 174.58(14) 1_655 . . . ?
Co1 N1 C1 N2 -176.36(13) . . . . ?
Co1 N1 C2 N3 176.90(15) . . . . ?
Co1 N4 C17 N5 169.92(13) 1_444 . . . ?
Co1 N4 C18 N6 -168.75(18) 1_444 . . . ?
O1 C19 C20 C21 159.73(16) . . . . ?
O1 C19 C20 C25 -19.8(3) . . . . ?
O2 C19 C20 C21 -21.9(3) . . . . ?
O2 C19 C20 C25 158.55(18) . . . . ?
N2 N3 C2 N1 -0.1(3) . . . . ?
N2 C3 C4 C5 -6.0(3) . . . . ?
N2 C3 C4 C9 175.82(16) . . . . ?
N2 C3 C16 C11 -177.05(17) . . . . ?
N2 C3 C16 C15 3.1(3) . . . . ?
N3 N2 C1 N1 -1.0(2) . . . . ?
N3 N2 C3 C4 119.8(2) . . . . ?
N3 N2 C3 C16 -59.3(3) . . . . ?
N5 N6 C18 N4 -0.8(3) . . . . ?
N5 C10 C11 C12 -4.5(3) . . . . ?
N5 C10 C11 C16 175.47(16) . . . . ?
N6 N5 C10 C9 87.3(2) . . . . ?
N6 N5 C10 C11 -92.4(2) . . . . ?
N6 N5 C17 N4 -1.3(3) . . . . ?
C1 N1 C2 N3 -0.5(3) . . . . ?
C1 N2 N3 C2 0.7(2) . . . . ?
C1 N2 C3 C4 -61.3(3) . . . . ?
C1 N2 C3 C16 119.6(2) . . . . ?
C2 N1 C1 N2 0.9(2) . . . . ?
C3 N2 N3 C2 179.79(19) . . . . ?
C3 N2 C1 N1 179.93(18) . . . . ?
C3 C4 C5 C6 -177.9(2) . . . . ?
C3 C4 C9 C8 179.95(17) . . . . ?
C3 C4 C9 C10 1.6(3) . . . . ?
C4 C3 C16 C11 3.9(3) . . . . ?
C4 C3 C16 C15 -175.9(2) . . . . ?
C4 C5 C6 C7 -1.3(3) . . . . ?
C4 C9 C10 N5 -176.70(16) . . . . ?
C4 C9 C10 C11 3.0(3) . . . . ?
C5 C4 C9 C8 1.7(3) . . . . ?
C5 C4 C9 C10 -176.62(17) . . . . ?
C5 C6 C7 C8 0.3(3) . . . . ?
C6 C7 C8 C9 1.7(3) . . . . ?
C7 C8 C9 C4 -2.7(3) . . . . ?
C7 C8 C9 C10 175.56(19) . . . . ?
C8 C9 C10 N5 5.1(3) . . . . ?
C8 C9 C10 C11 -175.25(18) . . . . ?
C9 C4 C5 C6 0.2(3) . . . . ?
C9 C10 C11 C12 175.80(19) . . . . ?
C9 C10 C11 C16 -4.2(3) . . . . ?
C10 N5 N6 C18 176.4(2) . . . . ?
C10 N5 C17 N4 -175.88(19) . . . . ?
C10 C11 C12 C13 -178.4(2) . . . . ?
C10 C11 C16 C3 0.7(3) . . . . ?
C10 C11 C16 C15 -179.41(19) . . . . ?
C11 C12 C13 C14 -2.3(4) . . . . ?
C12 C11 C16 C3 -179.26(19) . . . . ?
C12 C11 C16 C15 0.6(3) . . . . ?
C12 C13 C14 C15 0.8(4) . . . . ?
C13 C14 C15 C16 1.5(4) . . . . ?
C14 C15 C16 C3 177.7(2) . . . . ?
C14 C15 C16 C11 -2.1(3) . . . . ?
C16 C3 C4 C5 173.01(19) . . . . ?
C16 C3 C4 C9 -5.1(3) . . . . ?
C16 C11 C12 C13 1.6(3) . . . . ?
C17 N4 C18 N6 0.0(3) . . . . ?
C17 N5 N6 C18 1.2(3) . . . . ?
C17 N5 C10 C9 -98.6(3) . . . . ?
C17 N5 C10 C11 81.7(3) . . . . ?
C18 N4 C17 N5 0.7(2) . . . . ?
C19 C20 C21 C22 -179.60(16) . . . . ?
C19 C20 C25 C24 -178.0(2) . . . . ?
C20 C21 C22 C23 -2.9(3) . . . . ?
C20 C21 C22 C26 176.51(16) . . . . ?
C21 C20 C25 C24 2.4(3) . . . . ?
C21 C22 C23 C24 3.4(3) . . . . ?
C21 C22 C26 O3 -13.4(3) . . . . ?
C21 C22 C26 O4 166.63(16) . . . 1_655 ?
C22 C23 C24 C25 -1.0(4) . . . . ?
C23 C22 C26 O3 165.97(17) . . . . ?
C23 C22 C26 O4 -14.0(3) . . . 1_655 ?
C23 C24 C25 C20 -1.9(4) . . . . ?
C25 C20 C21 C22 0.0(3) . . . . ?
C26 C22 C23 C24 -175.99(19) . . . . ?
C27 N7 C29 O5 174.0(4) . . . . ?
C28 N7 C29 O5 -1.8(6) . . . . ?
C31 N7 C32 O5 -10(4) . . . . ?
C30 N7 C32 O5 179(4) . . . . ?
